data_4085936
loop_
_publ_author_name
'Gu, Yang'
'Chang, Dalu'
'Leng, Xuebing'
'Gu, Yucheng'
'Shen, Qilong'

_publ_section_title
;
 Well-Defined, Shelf-Stable (NHC)Ag(CF2H) Complexes for
 Difluoromethylation
;
_journal_issue 12
_journal_name_full Organometallics
_journal_page_first 3065
_journal_paper_doi 10.1021/acs.organomet.5b00350
_journal_volume 34
_journal_year 2015
_chemical_absolute_configuration ad
_chemical_formula_sum 'C28 H39 Ag F2 N2'
_chemical_formula_weight 549.48
_chemical_name_systematic
; 
 ? 
;
_space_group_crystal_system orthorhombic
_space_group_IT_number 33
_space_group_name_Hall 'P 2c -2n'
_space_group_name_H-M_alt 'P n a 21'
_symmetry_space_group_name_Hall 'P 2c -2n'
_symmetry_space_group_name_H-M 'P n a 21'
_atom_sites_solution_hydrogens geom
_audit_creation_method SHELXL-2013
_cell_angle_alpha 90
_cell_angle_beta 90
_cell_angle_gamma 90
_cell_formula_units_Z 4
_cell_length_a 19.785(5)
_cell_length_b 11.325(3)
_cell_length_c 12.641(3)
_cell_measurement_temperature 293(2)
_cell_volume 2832.4(12)
_computing_cell_refinement 'Bruker SMART'
_computing_data_collection 'Bruker SMART'
_computing_data_reduction 'Bruker SHELXTL'
_computing_molecular_graphics 'Bruker SHELXTL'
_computing_publication_material 'Bruker SHELXTL'
_computing_structure_refinement 'SHELXL-2013 (Sheldrick, 2013)'
_computing_structure_solution 'Bruker SHELXTL'
_diffrn_ambient_temperature 293(2)
_diffrn_measured_fraction_theta_full 1.000
_diffrn_measured_fraction_theta_max 1.000
_diffrn_measurement_device_type 'CCD area detector'
_diffrn_measurement_method 'phi and omega scans'
_diffrn_radiation_type MoK\a
_diffrn_radiation_wavelength 0.71073
_diffrn_reflns_av_R_equivalents 0.0356
_diffrn_reflns_av_unetI/netI 0.0378
_diffrn_reflns_laue_measured_fraction_full 1.000
_diffrn_reflns_laue_measured_fraction_max 1.000
_diffrn_reflns_limit_h_max 24
_diffrn_reflns_limit_h_min -18
_diffrn_reflns_limit_k_max 12
_diffrn_reflns_limit_k_min -13
_diffrn_reflns_limit_l_max 15
_diffrn_reflns_limit_l_min -15
_diffrn_reflns_number 16587
_diffrn_reflns_point_group_measured_fraction_full 0.995
_diffrn_reflns_point_group_measured_fraction_max 0.994
_diffrn_reflns_theta_full 25.242
_diffrn_reflns_theta_max 25.997
_diffrn_reflns_theta_min 2.059
_exptl_absorpt_coefficient_mu 0.741
_exptl_absorpt_correction_T_max 1.0000
_exptl_absorpt_correction_T_min 0.2173
_exptl_absorpt_correction_type multi-scan
_exptl_absorpt_process_details sadabs
_exptl_crystal_colour colorless
_exptl_crystal_density_diffrn 1.289
_exptl_crystal_description block
_exptl_crystal_F_000 1144
_exptl_crystal_size_max 0.180
_exptl_crystal_size_mid 0.150
_exptl_crystal_size_min 0.100
_refine_diff_density_max 1.022
_refine_diff_density_min -0.207
_refine_diff_density_rms 0.059
_refine_ls_abs_structure_details
; 
 Flack x determined using 1894 quotients [(I+)-(I-)]/[(I+)+(I-)] 
 (Parsons and Flack (2004), Acta Cryst. A60, s61). 
;
_refine_ls_abs_structure_Flack 0.540(19)
_refine_ls_extinction_method none
_refine_ls_goodness_of_fit_ref 1.032
_refine_ls_hydrogen_treatment constr
_refine_ls_matrix_type full
_refine_ls_number_parameters 334
_refine_ls_number_reflns 5523
_refine_ls_number_restraints 79
_refine_ls_restrained_S_all 1.056
_refine_ls_R_factor_all 0.0491
_refine_ls_R_factor_gt 0.0369
_refine_ls_shift/su_max 0.001
_refine_ls_shift/su_mean 0.000
_refine_ls_structure_factor_coef Fsqd
_refine_ls_weighting_details 'w=1/[\s^2^(Fo^2^)+(0.0512P)^2^] where P=(Fo^2^+2Fc^2^)/3'
_refine_ls_weighting_scheme calc
_refine_ls_wR_factor_gt 0.0868
_refine_ls_wR_factor_ref 0.0924
_reflns_Friedel_coverage 0.898
_reflns_friedel_fraction_full 0.990
_reflns_friedel_fraction_max 0.988
_reflns_number_gt 4469
_reflns_number_total 5523
_reflns_threshold_expression 'I > 2\s(I)'
_cod_data_source_file om5b00350_si_002.cif
_cod_data_source_block cd213195
_cod_depositor_comments 'Adding full bibliography for 4085936--4085937.cif.'
_cod_original_cell_volume 2832.3(12)
_cod_database_code 4085936
_shelx_space_group_comment
; 
The symmetry employed for this shelxl refinement is uniquely defined 
by the following loop, which should always be used as a source of 
symmetry information in preference to the above space-group names. 
They are only intended as comments. 
;
_shelx_estimated_absorpt_t_min 0.878
_shelx_estimated_absorpt_t_max 0.930
_shelxl_version_number 2013-4

loop_
_space_group_symop_operation_xyz
'x, y, z'
'-x, -y, z+1/2'
'x+1/2, -y+1/2, z'
'-x+1/2, y+1/2, z+1/2'

loop_
_atom_site_label
_atom_site_type_symbol
_atom_site_fract_x
_atom_site_fract_y
_atom_site_fract_z
_atom_site_U_iso_or_equiv
_atom_site_adp_type
_atom_site_occupancy
_atom_site_site_symmetry_order
_atom_site_calc_flag
_atom_site_refinement_flags_posn
_atom_site_refinement_flags_adp
_atom_site_refinement_flags_occupancy
_atom_site_disorder_assembly
_atom_site_disorder_group
Ag1 Ag 0.02701(2) 0.76834(3) 0.73346(10) 0.05665(15) Uani 1 1 d . . . . .
C28 C -0.0788(6) 0.7502(8) 0.7255(9) 0.101(2) Uani 0.694(8) 1 d D U P A 1
H28A H -0.1009 0.8175 0.7599 0.121 Uiso 0.694(8) 1 calc R U P A 1
F1 F -0.1032(4) 0.7357(7) 0.6273(8) 0.123(3) Uani 0.694(8) 1 d D U P A 1
F2 F -0.1034(4) 0.6494(8) 0.7632(9) 0.133(3) Uani 0.694(8) 1 d D U P A 1
C28' C -0.0736(13) 0.735(2) 0.745(2) 0.106(3) Uani 0.306(8) 1 d D U P A 2
H28B H -0.0838 0.6728 0.6934 0.128 Uiso 0.306(8) 1 calc R U P A 2
F1' F -0.1161(6) 0.8227(13) 0.726(2) 0.120(4) Uani 0.306(8) 1 d D U P A 2
F2' F -0.0985(10) 0.6991(19) 0.837(2) 0.113(4) Uani 0.306(8) 1 d D U P A 2
N1 N 0.1725(3) 0.7506(5) 0.8158(5) 0.0533(14) Uani 1 1 d . . . . .
N2 N 0.1706(2) 0.8133(5) 0.6550(4) 0.0472(11) Uani 1 1 d . . . . .
C1 C 0.13234(18) 0.7812(4) 0.7345(8) 0.0426(8) Uani 1 1 d . . . . .
C2 C 0.2444(4) 0.7580(6) 0.7890(7) 0.059(2) Uani 1 1 d . . . . .
H2A H 0.2655 0.6807 0.7907 0.071 Uiso 1 1 calc R U . . .
H2B H 0.2682 0.8101 0.8372 0.071 Uiso 1 1 calc R U . . .
C3 C 0.2439(4) 0.8079(7) 0.6779(6) 0.0543(16) Uani 1 1 d . . . . .
H3A H 0.2644 0.8856 0.6754 0.065 Uiso 1 1 calc R U . . .
H3B H 0.2672 0.7561 0.6288 0.065 Uiso 1 1 calc R U . . .
C4 C 0.1444(2) 0.8573(5) 0.5557(4) 0.0508(12) Uani 1 1 d . . . . .
C5 C 0.1299(5) 0.7761(7) 0.4746(8) 0.064(3) Uani 1 1 d . . . . .
C6 C 0.1018(4) 0.8196(8) 0.3830(5) 0.0799(19) Uani 1 1 d . . . . .
H6 H 0.0909 0.7674 0.3288 0.096 Uiso 1 1 calc R U . . .
C7 C 0.0896(4) 0.9358(8) 0.3696(5) 0.088(2) Uani 1 1 d . . . . .
H7 H 0.0709 0.9625 0.3064 0.106 Uiso 1 1 calc R U . . .
C8 C 0.1047(4) 1.0156(8) 0.4491(6) 0.083(2) Uani 1 1 d . . . . .
H8 H 0.0960 1.0956 0.4391 0.099 Uiso 1 1 calc R U . . .
C9 C 0.1327(3) 0.9770(6) 0.5435(5) 0.0611(15) Uani 1 1 d . . . . .
C10 C 0.1463(3) 1.0636(6) 0.6316(5) 0.0728(17) Uani 1 1 d . . . . .
H10 H 0.1694 1.0206 0.6883 0.087 Uiso 1 1 calc R U . . .
C11 C 0.1929(5) 1.1640(8) 0.5965(8) 0.118(3) Uani 1 1 d . . . . .
H11A H 0.2344 1.1316 0.5699 0.177 Uiso 1 1 calc R U . . .
H11B H 0.2024 1.2143 0.6557 0.177 Uiso 1 1 calc R U . . .
H11C H 0.1712 1.2090 0.5419 0.177 Uiso 1 1 calc R U . . .
C12 C 0.0812(4) 1.1120(8) 0.6770(7) 0.108(3) Uani 1 1 d . . . . .
H12A H 0.0582 1.1576 0.6240 0.162 Uiso 1 1 calc R U . . .
H12B H 0.0912 1.1613 0.7367 0.162 Uiso 1 1 calc R U . . .
H12C H 0.0528 1.0477 0.6990 0.162 Uiso 1 1 calc R U . . .
C13 C 0.1429(4) 0.6442(7) 0.4859(6) 0.081(2) Uani 1 1 d . . . . .
H13 H 0.1668 0.6325 0.5530 0.098 Uiso 1 1 calc R U . . .
C14 C 0.0777(5) 0.5754(9) 0.4924(9) 0.126(3) Uani 1 1 d . . . . .
H14A H 0.0546 0.5949 0.5569 0.189 Uiso 1 1 calc R U . . .
H14B H 0.0874 0.4924 0.4913 0.189 Uiso 1 1 calc R U . . .
H14C H 0.0495 0.5952 0.4331 0.189 Uiso 1 1 calc R U . . .
C15 C 0.1888(5) 0.6000(8) 0.3990(8) 0.113(3) Uani 1 1 d . . . . .
H15A H 0.1690 0.6175 0.3314 0.170 Uiso 1 1 calc R U . . .
H15B H 0.1945 0.5161 0.4058 0.170 Uiso 1 1 calc R U . . .
H15C H 0.2320 0.6381 0.4044 0.170 Uiso 1 1 calc R U . . .
C16 C 0.1476(2) 0.7037(5) 0.9137(4) 0.0506(13) Uani 1 1 d . . . . .
C17 C 0.1349(5) 0.7818(6) 0.9956(6) 0.058(3) Uani 1 1 d . . . . .
C18 C 0.1071(5) 0.7354(8) 1.0886(6) 0.085(2) Uani 1 1 d . . . . .
H18 H 0.0969 0.7856 1.1446 0.102 Uiso 1 1 calc R U . . .
C19 C 0.0948(4) 0.6165(8) 1.0980(6) 0.095(2) Uani 1 1 d . . . . .
H19 H 0.0764 0.5869 1.1602 0.114 Uiso 1 1 calc R U . . .
C20 C 0.1092(4) 0.5431(8) 1.0186(6) 0.085(2) Uani 1 1 d . . . . .
H20 H 0.1012 0.4628 1.0272 0.102 Uiso 1 1 calc R U . . .
C21 C 0.1361(3) 0.5837(6) 0.9220(5) 0.0600(14) Uani 1 1 d . . . . .
C22 C 0.1507(3) 0.4982(6) 0.8314(5) 0.0753(17) Uani 1 1 d . . . . .
H22 H 0.1715 0.5434 0.7739 0.090 Uiso 1 1 calc R U . . .
C23 C 0.2003(4) 0.4019(8) 0.8644(8) 0.117(3) Uani 1 1 d . . . . .
H23A H 0.2356 0.4360 0.9066 0.175 Uiso 1 1 calc R U . . .
H23B H 0.2195 0.3662 0.8024 0.175 Uiso 1 1 calc R U . . .
H23C H 0.1769 0.3430 0.9049 0.175 Uiso 1 1 calc R U . . .
C24 C 0.0851(5) 0.4441(7) 0.7890(8) 0.111(3) Uani 1 1 d . . . . .
H24A H 0.0621 0.4036 0.8452 0.166 Uiso 1 1 calc R U . . .
H24B H 0.0955 0.3892 0.7335 0.166 Uiso 1 1 calc R U . . .
H24C H 0.0566 0.5055 0.7617 0.166 Uiso 1 1 calc R U . . .
C25 C 0.1484(3) 0.9127(6) 0.9870(5) 0.0726(17) Uani 1 1 d . . . . .
H25 H 0.1736 0.9267 0.9215 0.087 Uiso 1 1 calc R U . . .
C26 C 0.0822(5) 0.9824(9) 0.9807(11) 0.122(4) Uani 1 1 d . . . . .
H26A H 0.0547 0.9512 0.9247 0.183 Uiso 1 1 calc R U . . .
H26B H 0.0919 1.0640 0.9669 0.183 Uiso 1 1 calc R U . . .
H26C H 0.0584 0.9756 1.0467 0.183 Uiso 1 1 calc R U . . .
C27 C 0.1908(4) 0.9590(7) 1.0790(6) 0.099(2) Uani 1 1 d . . . . .
H27A H 0.1659 0.9505 1.1438 0.149 Uiso 1 1 calc R U . . .
H27B H 0.2011 1.0408 1.0676 0.149 Uiso 1 1 calc R U . . .
H27C H 0.2320 0.9147 1.0836 0.149 Uiso 1 1 calc R U . . .

loop_
_atom_site_aniso_label
_atom_site_aniso_U_11
_atom_site_aniso_U_22
_atom_site_aniso_U_33
_atom_site_aniso_U_23
_atom_site_aniso_U_13
_atom_site_aniso_U_12
Ag1 0.03407(19) 0.0755(3) 0.0604(2) -0.0033(5) -0.0010(4) -0.00338(14)
C28 0.039(4) 0.110(5) 0.153(6) 0.021(6) -0.018(7) -0.004(4)
F1 0.062(4) 0.143(6) 0.165(6) -0.016(5) -0.040(5) -0.006(3)
F2 0.074(3) 0.134(5) 0.191(7) 0.045(5) -0.009(5) -0.031(3)
C28' 0.045(5) 0.117(6) 0.158(7) 0.019(7) -0.015(7) -0.011(5)
F1' 0.051(5) 0.132(7) 0.176(8) 0.009(9) -0.010(8) 0.000(5)
F2' 0.063(7) 0.119(8) 0.158(9) 0.031(8) 0.007(9) -0.023(7)
N1 0.039(3) 0.083(4) 0.037(3) 0.009(3) -0.003(2) 0.000(3)
N2 0.035(2) 0.071(3) 0.036(2) -0.001(3) 0.0001(18) 0.000(3)
C1 0.0353(19) 0.055(2) 0.038(2) -0.007(3) 0.001(5) -0.0017(17)
C2 0.034(4) 0.087(5) 0.057(4) -0.002(3) -0.005(3) -0.005(3)
C3 0.033(3) 0.084(4) 0.046(3) 0.002(4) 0.005(2) 0.004(4)
C4 0.042(3) 0.073(4) 0.037(3) 0.004(2) 0.003(2) 0.002(2)
C5 0.059(6) 0.088(8) 0.045(5) -0.005(3) -0.004(4) -0.005(4)
C6 0.097(5) 0.099(5) 0.044(4) -0.007(4) -0.014(3) 0.011(5)
C7 0.091(5) 0.130(7) 0.044(4) 0.013(4) -0.008(3) 0.024(4)
C8 0.103(6) 0.089(6) 0.057(4) 0.007(4) 0.001(4) 0.021(5)
C9 0.058(4) 0.074(4) 0.051(3) 0.003(3) 0.010(3) 0.005(3)
C10 0.085(4) 0.075(4) 0.059(4) -0.002(3) 0.010(3) 0.006(3)
C11 0.132(7) 0.118(7) 0.104(7) -0.017(6) 0.027(5) -0.040(6)
C12 0.122(6) 0.095(6) 0.109(6) -0.020(5) 0.041(5) 0.004(5)
C13 0.097(5) 0.092(5) 0.056(4) -0.010(4) -0.024(4) 0.001(4)
C14 0.158(10) 0.103(7) 0.117(8) -0.013(6) 0.008(7) -0.043(7)
C15 0.131(7) 0.103(6) 0.105(7) -0.017(5) -0.017(6) 0.034(5)
C16 0.038(3) 0.078(4) 0.036(3) 0.001(3) 0.000(2) 0.000(2)
C17 0.067(7) 0.068(7) 0.040(5) -0.002(3) 0.008(4) 0.004(3)
C18 0.110(6) 0.102(6) 0.043(4) 0.002(4) 0.018(4) -0.003(5)
C19 0.128(7) 0.113(7) 0.045(4) 0.008(4) 0.021(4) -0.032(5)
C20 0.108(6) 0.088(5) 0.060(5) 0.018(4) -0.007(4) -0.029(5)
C21 0.066(4) 0.078(4) 0.036(3) 0.002(3) -0.004(3) -0.008(3)
C22 0.090(5) 0.068(4) 0.067(4) -0.002(3) -0.004(4) -0.010(3)
C23 0.126(7) 0.117(7) 0.108(7) -0.028(5) -0.021(5) 0.035(6)
C24 0.133(7) 0.089(5) 0.110(6) -0.020(5) -0.036(5) -0.010(5)
C25 0.086(5) 0.075(4) 0.057(4) -0.005(3) 0.015(3) 0.008(3)
C26 0.121(8) 0.098(7) 0.148(9) -0.005(6) -0.009(7) 0.040(6)
C27 0.126(6) 0.102(6) 0.071(5) -0.013(4) 0.001(4) -0.024(5)

loop_
_atom_type_symbol
_atom_type_description
_atom_type_scat_dispersion_real
_atom_type_scat_dispersion_imag
_atom_type_scat_source
C C 0.0033 0.0016 'International Tables Vol C Tables 4.2.6.8 and 6.1.1.4'
H H 0.0000 0.0000 'International Tables Vol C Tables 4.2.6.8 and 6.1.1.4'
N N 0.0061 0.0033 'International Tables Vol C Tables 4.2.6.8 and 6.1.1.4'
F F 0.0171 0.0103 'International Tables Vol C Tables 4.2.6.8 and 6.1.1.4'
Ag Ag -0.8971 1.1015 'International Tables Vol C Tables 4.2.6.8 and 6.1.1.4'

loop_
_geom_angle_atom_site_label_1
_geom_angle_atom_site_label_2
_geom_angle_atom_site_label_3
_geom_angle
C28' Ag1 C1 172.0(6)
C1 Ag1 C28 177.1(5)
F2 C28 F1 95.5(8)
F2 C28 Ag1 115.5(7)
F1 C28 Ag1 114.5(8)
F2 C28 H28A 110.2
F1 C28 H28A 110.2
Ag1 C28 H28A 110.2
F1' C28' F2' 99.0(10)
F1' C28' Ag1 118.0(19)
F2' C28' Ag1 118.8(19)
F1' C28' H28B 106.7
F2' C28' H28B 106.7
Ag1 C28' H28B 106.7
C1 N1 C16 123.5(5)
C1 N1 C2 112.4(6)
C16 N1 C2 123.8(5)
C1 N2 C4 123.7(5)
C1 N2 C3 113.8(6)
C4 N2 C3 122.3(5)
N2 C1 N1 108.5(4)
N2 C1 Ag1 126.2(6)
N1 C1 Ag1 125.2(6)
N1 C2 C3 103.3(7)
N1 C2 H2A 111.1
C3 C2 H2A 111.1
N1 C2 H2B 111.1
C3 C2 H2B 111.1
H2A C2 H2B 109.1
N2 C3 C2 101.7(7)
N2 C3 H3A 111.4
C2 C3 H3A 111.4
N2 C3 H3B 111.4
C2 C3 H3B 111.4
H3A C3 H3B 109.3
C9 C4 C5 121.6(6)
C9 C4 N2 119.6(5)
C5 C4 N2 118.7(6)
C6 C5 C4 117.5(7)
C6 C5 C13 119.9(7)
C4 C5 C13 122.6(7)
C7 C6 C5 121.8(7)
C7 C6 H6 119.1
C5 C6 H6 119.1
C6 C7 C8 120.5(7)
C6 C7 H7 119.8
C8 C7 H7 119.8
C7 C8 C9 120.3(8)
C7 C8 H8 119.8
C9 C8 H8 119.8
C4 C9 C8 118.2(6)
C4 C9 C10 121.7(5)
C8 C9 C10 120.1(6)
C9 C10 C12 111.3(6)
C9 C10 C11 112.2(6)
C12 C10 C11 110.8(7)
C9 C10 H10 107.5
C12 C10 H10 107.5
C11 C10 H10 107.5
C10 C11 H11A 109.5
C10 C11 H11B 109.5
H11A C11 H11B 109.5
C10 C11 H11C 109.5
H11A C11 H11C 109.5
H11B C11 H11C 109.5
C10 C12 H12A 109.5
C10 C12 H12B 109.5
H12A C12 H12B 109.5
C10 C12 H12C 109.5
H12A C12 H12C 109.5
H12B C12 H12C 109.5
C14 C13 C15 112.4(7)
C14 C13 C5 111.5(7)
C15 C13 C5 111.0(7)
C14 C13 H13 107.2
C15 C13 H13 107.2
C5 C13 H13 107.2
C13 C14 H14A 109.5
C13 C14 H14B 109.5
H14A C14 H14B 109.5
C13 C14 H14C 109.5
H14A C14 H14C 109.5
H14B C14 H14C 109.5
C13 C15 H15A 109.5
C13 C15 H15B 109.5
H15A C15 H15B 109.5
C13 C15 H15C 109.5
H15A C15 H15C 109.5
H15B C15 H15C 109.5
C21 C16 C17 122.8(6)
C21 C16 N1 119.1(5)
C17 C16 N1 118.1(6)
C16 C17 C18 117.4(7)
C16 C17 C25 122.8(7)
C18 C17 C25 119.9(7)
C19 C18 C17 120.6(7)
C19 C18 H18 119.7
C17 C18 H18 119.7
C20 C19 C18 120.6(7)
C20 C19 H19 119.7
C18 C19 H19 119.7
C19 C20 C21 122.0(7)
C19 C20 H20 119.0
C21 C20 H20 119.0
C16 C21 C20 116.7(6)
C16 C21 C22 122.4(5)
C20 C21 C22 120.9(6)
C23 C22 C21 111.7(6)
C23 C22 C24 110.7(7)
C21 C22 C24 110.9(6)
C23 C22 H22 107.8
C21 C22 H22 107.8
C24 C22 H22 107.8
C22 C23 H23A 109.5
C22 C23 H23B 109.5
H23A C23 H23B 109.5
C22 C23 H23C 109.5
H23A C23 H23C 109.5
H23B C23 H23C 109.5
C22 C24 H24A 109.5
C22 C24 H24B 109.5
H24A C24 H24B 109.5
C22 C24 H24C 109.5
H24A C24 H24C 109.5
H24B C24 H24C 109.5
C17 C25 C27 112.3(7)
C17 C25 C26 111.0(7)
C27 C25 C26 109.4(7)
C17 C25 H25 108.0
C27 C25 H25 108.0
C26 C25 H25 108.0
C25 C26 H26A 109.5
C25 C26 H26B 109.5
H26A C26 H26B 109.5
C25 C26 H26C 109.5
H26A C26 H26C 109.5
H26B C26 H26C 109.5
C25 C27 H27A 109.5
C25 C27 H27B 109.5
H27A C27 H27B 109.5
C25 C27 H27C 109.5
H27A C27 H27C 109.5
H27B C27 H27C 109.5

loop_
_geom_bond_atom_site_label_1
_geom_bond_atom_site_label_2
_geom_bond_distance
Ag1 C28' 2.03(3)
Ag1 C1 2.089(4)
Ag1 C28 2.106(12)
C28 F2 1.329(7)
C28 F1 1.342(7)
C28 H28A 0.9800
C28' F1' 1.324(7)
C28' F2' 1.331(7)
C28' H28B 0.9800
N1 C1 1.345(10)
N1 C16 1.433(8)
N1 C2 1.465(10)
N2 C1 1.310(10)
N2 C4 1.446(7)
N2 C3 1.481(8)
C2 C3 1.513(8)
C2 H2A 0.9700
C2 H2B 0.9700
C3 H3A 0.9700
C3 H3B 0.9700
C4 C9 1.384(8)
C4 C5 1.406(10)
C5 C6 1.376(11)
C5 C13 1.522(11)
C6 C7 1.349(11)
C6 H6 0.9300
C7 C8 1.385(12)
C7 H7 0.9300
C8 C9 1.386(10)
C8 H8 0.9300
C9 C10 1.508(9)
C10 C12 1.513(9)
C10 C11 1.529(10)
C10 H10 0.9800
C11 H11A 0.9600
C11 H11B 0.9600
C11 H11C 0.9600
C12 H12A 0.9600
C12 H12B 0.9600
C12 H12C 0.9600
C13 C14 1.510(11)
C13 C15 1.511(11)
C13 H13 0.9800
C14 H14A 0.9600
C14 H14B 0.9600
C14 H14C 0.9600
C15 H15A 0.9600
C15 H15B 0.9600
C15 H15C 0.9600
C16 C21 1.381(9)
C16 C17 1.385(10)
C17 C18 1.400(11)
C17 C25 1.511(10)
C18 C19 1.374(10)
C18 H18 0.9300
C19 C20 1.334(11)
C19 H19 0.9300
C20 C21 1.409(9)
C20 H20 0.9300
C21 C22 1.527(9)
C22 C23 1.525(10)
C22 C24 1.532(10)
C22 H22 0.9800
C23 H23A 0.9600
C23 H23B 0.9600
C23 H23C 0.9600
C24 H24A 0.9600
C24 H24B 0.9600
C24 H24C 0.9600
C25 C27 1.527(10)
C25 C26 1.531(11)
C25 H25 0.9800
C26 H26A 0.9600
C26 H26B 0.9600
C26 H26C 0.9600
C27 H27A 0.9600
C27 H27B 0.9600
C27 H27C 0.9600

loop_
_geom_torsion_atom_site_label_1
_geom_torsion_atom_site_label_2
_geom_torsion_atom_site_label_3
_geom_torsion_atom_site_label_4
_geom_torsion
C4 N2 C1 N1 -177.0(5)
C3 N2 C1 N1 -0.7(8)
C4 N2 C1 Ag1 6.8(8)
C3 N2 C1 Ag1 -176.9(5)
C16 N1 C1 N2 -175.9(5)
C2 N1 C1 N2 -2.2(8)
C16 N1 C1 Ag1 0.4(8)
C2 N1 C1 Ag1 174.0(4)
C1 N1 C2 C3 4.0(7)
C16 N1 C2 C3 177.6(6)
C1 N2 C3 C2 3.1(7)
C4 N2 C3 C2 179.4(5)
N1 C2 C3 N2 -3.9(6)
C1 N2 C4 C9 88.9(7)
C3 N2 C4 C9 -87.1(7)
C1 N2 C4 C5 -89.5(8)
C3 N2 C4 C5 94.5(8)
C9 C4 C5 C6 -1.7(12)
N2 C4 C5 C6 176.7(7)
C9 C4 C5 C13 179.5(7)
N2 C4 C5 C13 -2.1(11)
C4 C5 C6 C7 1.3(13)
C13 C5 C6 C7 -179.8(8)
C5 C6 C7 C8 -0.6(13)
C6 C7 C8 C9 0.1(12)
C5 C4 C9 C8 1.3(10)
N2 C4 C9 C8 -177.1(6)
C5 C4 C9 C10 178.2(7)
N2 C4 C9 C10 -0.2(8)
C7 C8 C9 C4 -0.5(11)
C7 C8 C9 C10 -177.4(6)
C4 C9 C10 C12 -109.4(7)
C8 C9 C10 C12 67.4(9)
C4 C9 C10 C11 125.8(7)
C8 C9 C10 C11 -57.3(9)
C6 C5 C13 C14 -68.3(11)
C4 C5 C13 C14 110.5(10)
C6 C5 C13 C15 57.9(11)
C4 C5 C13 C15 -123.3(9)
C1 N1 C16 C21 85.8(7)
C2 N1 C16 C21 -87.1(7)
C1 N1 C16 C17 -93.2(8)
C2 N1 C16 C17 93.9(8)
C21 C16 C17 C18 -2.3(12)
N1 C16 C17 C18 176.7(7)
C21 C16 C17 C25 179.1(7)
N1 C16 C17 C25 -2.0(11)
C16 C17 C18 C19 1.6(13)
C25 C17 C18 C19 -179.7(8)
C17 C18 C19 C20 0.0(14)
C18 C19 C20 C21 -1.1(14)
C17 C16 C21 C20 1.3(10)
N1 C16 C21 C20 -177.7(6)
C17 C16 C21 C22 -179.6(7)
N1 C16 C21 C22 1.5(8)
C19 C20 C21 C16 0.5(11)
C19 C20 C21 C22 -178.7(7)
C16 C21 C22 C23 122.5(7)
C20 C21 C22 C23 -58.4(9)
C16 C21 C22 C24 -113.5(7)
C20 C21 C22 C24 65.6(9)
C16 C17 C25 C27 -128.5(8)
C18 C17 C25 C27 52.9(11)
C16 C17 C25 C26 108.6(10)
C18 C17 C25 C26 -70.0(11)
